data_7112203
loop_
_publ_author_name
'Wei Liu'
'Xin Bao'
'Ling-Ling Mao'
'Jiri Tucek'
'Radek Zboril'
'Jun-Liang Liu'
'Fu-Sheng Guo'
'Zhao-Ping Ni'
'Ming-Liang Tong'

_publ_section_title
;
 A chiral spin crossover metal-organic framework
;
_journal_name_full Chem.Commun.
_journal_page_first 4059
_journal_paper_doi 10.1039/C3CC48935C
_journal_volume 50
_journal_year 2014
_chemical_formula_sum 'C38 H28 Fe N10 O0'
_chemical_formula_weight 680.55
_chemical_name_systematic
;
 ?
;
_space_group_IT_number 151
_symmetry_cell_setting trigonal
_symmetry_space_group_name_Hall 'P 31 2 (0 0 4)'
_symmetry_space_group_name_H-M 'P 31 1 2'
_atom_sites_solution_hydrogens geom
_atom_sites_solution_primary direct
_atom_sites_solution_secondary difmap
_audit_creation_method SHELXL-97
_cell_angle_alpha 90.00
_cell_angle_beta 90.00
_cell_angle_gamma 120.00
_cell_formula_units_Z 3
_cell_length_a 11.1911(11)
_cell_length_b 11.1911(11)
_cell_length_c 25.406(4)
_cell_measurement_temperature 373(2)
_cell_volume 2755.6(6)
_computing_structure_refinement 'SHELXL-97 (Sheldrick, 1997)'
_computing_structure_solution 'SHELXS-97 (Sheldrick, 1990)'
_diffrn_ambient_temperature 373(2)
_diffrn_measured_fraction_theta_full 0.988
_diffrn_measured_fraction_theta_max 0.988
_diffrn_radiation_monochromator graphite
_diffrn_radiation_source 'fine-focus sealed tube'
_diffrn_radiation_type MoK\a
_diffrn_radiation_wavelength 0.71073
_diffrn_reflns_av_R_equivalents 0.1464
_diffrn_reflns_av_sigmaI/netI 0.1477
_diffrn_reflns_limit_h_max 12
_diffrn_reflns_limit_h_min -13
_diffrn_reflns_limit_k_max 11
_diffrn_reflns_limit_k_min -13
_diffrn_reflns_limit_l_max 28
_diffrn_reflns_limit_l_min -31
_diffrn_reflns_number 7562
_diffrn_reflns_theta_full 25.99
_diffrn_reflns_theta_max 25.99
_diffrn_reflns_theta_min 3.19
_exptl_absorpt_coefficient_mu 0.451
_exptl_absorpt_correction_T_max 0.9623
_exptl_absorpt_correction_T_min 0.9281
_exptl_absorpt_correction_type multi-scan
_exptl_crystal_colour 'dark red'
_exptl_crystal_density_diffrn 1.230
_exptl_crystal_density_method 'not measured'
_exptl_crystal_description block
_exptl_crystal_F_000 1056
_exptl_crystal_size_max 0.17
_exptl_crystal_size_mid 0.11
_exptl_crystal_size_min 0.09
_platon_squeeze_details
;
;
_refine_diff_density_max 0.248
_refine_diff_density_min -0.227
_refine_diff_density_rms 0.054
_refine_ls_abs_structure_details 'Flack H D (1983), Acta Cryst. A39, 876-881'
_refine_ls_abs_structure_Flack 0.05(7)
_refine_ls_extinction_method none
_refine_ls_goodness_of_fit_ref 1.071
_refine_ls_hydrogen_treatment constr
_refine_ls_matrix_type full
_refine_ls_number_parameters 207
_refine_ls_number_reflns 3419
_refine_ls_number_restraints 102
_refine_ls_restrained_S_all 1.056
_refine_ls_R_factor_all 0.2056
_refine_ls_R_factor_gt 0.1265
_refine_ls_shift/su_max 0.000
_refine_ls_shift/su_mean 0.000
_refine_ls_structure_factor_coef Fsqd
_refine_ls_weighting_details 'calc w=1/[\s^2^(Fo^2^)+(0.0445P)^2^+7.9841P] where P=(Fo^2^+2Fc^2^)/3'
_refine_ls_weighting_scheme calc
_refine_ls_wR_factor_gt 0.2141
_refine_ls_wR_factor_ref 0.2452
_reflns_number_gt 1829
_reflns_number_total 3419
_reflns_threshold_expression >2sigma(I)
_cod_data_source_file c3cc48935c2.cif
_cod_data_source_block P3112_373K
_cod_original_cell_volume 2755.6(5)
_cod_original_sg_symbol_H-M P3(1)12
_cod_database_code 7112203

loop_
_symmetry_equiv_pos_as_xyz
'x, y, z'
'-y, x-y, z+1/3'
'-x+y, -x, z+2/3'
'-y, -x, -z+2/3'
'-x+y, y, -z+1/3'
'x, x-y, -z'

loop_
_atom_site_label
_atom_site_type_symbol
_atom_site_fract_x
_atom_site_fract_y
_atom_site_fract_z
_atom_site_U_iso_or_equiv
_atom_site_adp_type
_atom_site_occupancy
_atom_site_symmetry_multiplicity
_atom_site_calc_flag
_atom_site_refinement_flags
_atom_site_disorder_assembly
_atom_site_disorder_group
Fe1 Fe 0.1077(2) 1.05384(10) 1.0000 0.0595(6) Uani 1 2 d S . .
N1 N 0.2794(10) 1.0612(11) 1.0480(3) 0.076(2) Uani 1 1 d D . .
N2 N 0.1416(9) 0.8998(9) 0.9689(3) 0.068(2) Uani 1 1 d . . .
N3 N 0.0808(11) 0.8010(9) 0.9302(3) 0.082(3) Uani 1 1 d . A .
N4 N 0.2595(11) 0.7873(10) 0.9643(3) 0.084(3) Uani 1 1 d . . .
N5 N -0.0280(8) 0.0537(9) 0.7212(3) 0.067(2) Uani 1 1 d . . .
C1 C 0.338(7) 1.150(7) 1.088(2) 0.114(4) Uani 0.589(12) 1 d PD A 1
H1A H 0.3088 1.2121 1.0968 0.136 Uiso 0.589(12) 1 calc PR A 1
C2 C 0.443(3) 1.146(3) 1.1161(10) 0.114(4) Uani 0.589(12) 1 d PD A 1
H2A H 0.4784 1.2009 1.1460 0.136 Uiso 0.589(12) 1 calc PR A 1
C3 C 0.496(3) 1.063(2) 1.1002(7) 0.114(4) Uani 0.589(12) 1 d PD A 1
H3A H 0.5599 1.0556 1.1214 0.136 Uiso 0.589(12) 1 calc PR A 1
C6 C 0.522(3) 0.915(3) 1.0262(8) 0.114(4) Uani 0.589(12) 1 d PD A 1
H6A H 0.5167 0.9210 0.9887 0.170 Uiso 0.589(12) 1 calc PR A 1
H6B H 0.4740 0.8197 1.0367 0.170 Uiso 0.589(12) 1 calc PR A 1
H6C H 0.6167 0.9571 1.0368 0.170 Uiso 0.589(12) 1 calc PR A 1
C10 C 0.061(2) 0.611(2) 0.8438(8) 0.083(2) Uani 0.589(12) 1 d PDU A 1
H10A H 0.0401 0.6789 0.8336 0.099 Uiso 0.589(12) 1 calc PR A 1
C11 C 0.033(2) 0.501(2) 0.8097(8) 0.083(2) Uani 0.589(12) 1 d PDU A 1
H11A H -0.0003 0.5002 0.7761 0.099 Uiso 0.589(12) 1 calc PR A 1
C13 C 0.108(2) 0.399(2) 0.8748(7) 0.083(2) Uani 0.589(12) 1 d PDU A 1
H13A H 0.1252 0.3296 0.8858 0.099 Uiso 0.589(12) 1 calc PR A 1
C14 C 0.137(2) 0.510(2) 0.9091(8) 0.083(2) Uani 0.589(12) 1 d PDU A 1
H14A H 0.1677 0.5092 0.9429 0.099 Uiso 0.589(12) 1 calc PR A 1
C16 C -0.044(2) 0.2552(19) 0.7444(8) 0.083(2) Uani 0.589(12) 1 d PDU A 1
H16A H -0.0490 0.3257 0.7271 0.099 Uiso 0.589(12) 1 calc PR A 1
C17 C -0.113(2) 0.1018(19) 0.7217(8) 0.083(2) Uani 0.589(12) 1 d PDU A 1
H17A H -0.2040 0.0522 0.7101 0.099 Uiso 0.589(12) 1 calc PR A 1
C1' C 0.353(9) 1.151(10) 1.087(4) 0.114(4) Uani 0.411(12) 1 d PD A 2
H1'A H 0.3131 1.1948 1.1042 0.136 Uiso 0.411(12) 1 calc PR A 2
C2' C 0.485(5) 1.181(4) 1.1015(15) 0.114(4) Uani 0.411(12) 1 d PD A 2
H2'A H 0.5347 1.2528 1.1249 0.136 Uiso 0.411(12) 1 calc PR A 2
C3' C 0.545(3) 1.106(2) 1.0822(11) 0.114(4) Uani 0.411(12) 1 d PD A 2
H3'A H 0.6365 1.1308 1.0884 0.136 Uiso 0.411(12) 1 calc PR A 2
C6' C 0.489(5) 0.873(4) 1.0480(13) 0.114(4) Uani 0.411(12) 1 d PD A 2
H6'A H 0.4216 0.7940 1.0670 0.170 Uiso 0.411(12) 1 calc PR A 2
H6'B H 0.5788 0.9038 1.0624 0.170 Uiso 0.411(12) 1 calc PR A 2
H6'C H 0.4878 0.8499 1.0116 0.170 Uiso 0.411(12) 1 calc PR A 2
C10' C -0.002(3) 0.557(3) 0.8645(10) 0.083(2) Uani 0.411(12) 1 d PDU A 2
H10B H -0.0657 0.5856 0.8686 0.099 Uiso 0.411(12) 1 calc PR A 2
C11' C -0.027(3) 0.450(3) 0.8282(11) 0.083(2) Uani 0.411(12) 1 d PDU A 2
H11B H -0.1028 0.4175 0.8059 0.099 Uiso 0.411(12) 1 calc PR A 2
C13' C 0.176(3) 0.451(3) 0.8623(11) 0.083(2) Uani 0.411(12) 1 d PDU A 2
H13B H 0.2306 0.4093 0.8636 0.099 Uiso 0.411(12) 1 calc PR A 2
C14' C 0.211(3) 0.565(3) 0.8954(11) 0.083(2) Uani 0.411(12) 1 d PDU A 2
H14B H 0.2888 0.6033 0.9167 0.099 Uiso 0.411(12) 1 calc PR A 2
C16' C -0.104(3) 0.207(3) 0.7587(10) 0.083(2) Uani 0.411(12) 1 d PDU A 2
H16B H -0.1890 0.1994 0.7661 0.099 Uiso 0.411(12) 1 calc PR A 2
C17' C -0.061(4) 0.150(3) 0.7086(10) 0.083(2) Uani 0.411(12) 1 d PDU A 2
H17B H -0.0598 0.1797 0.6744 0.099 Uiso 0.411(12) 1 calc PR A 2
C4 C 0.4543(16) 0.9902(14) 1.0527(5) 0.106(4) Uani 1 1 d D . .
C5 C 0.3309(13) 0.9823(13) 1.0307(4) 0.081(3) Uani 1 1 d . A .
C7 C 0.2476(12) 0.8897(11) 0.9888(3) 0.064(3) Uani 1 1 d . A .
C8 C 0.1559(12) 0.7366(12) 0.9291(4) 0.073(3) Uani 1 1 d . A .
C9 C 0.1211(13) 0.6189(11) 0.8944(4) 0.077(3) Uani 1 1 d . . .
C12 C 0.0549(13) 0.3935(12) 0.8250(4) 0.080(4) Uani 1 1 d . . .
C15 C 0.0221(12) 0.2749(11) 0.7899(4) 0.072(3) Uani 1 1 d . A .
C18 C 0.0578(14) 0.0922(13) 0.7605(5) 0.111(5) Uani 1 1 d . A .
H18A H 0.1033 0.0430 0.7663 0.133 Uiso 1 1 calc R . .
C19 C 0.0880(15) 0.2031(14) 0.7953(5) 0.110(4) Uani 1 1 d . . .
H19A H 0.1533 0.2258 0.8218 0.132 Uiso 1 1 calc R A .

loop_
_atom_site_aniso_label
_atom_site_aniso_U_11
_atom_site_aniso_U_22
_atom_site_aniso_U_33
_atom_site_aniso_U_23
_atom_site_aniso_U_13
_atom_site_aniso_U_12
Fe1 0.0696(15) 0.0561(9) 0.0573(9) -0.0071(9) 0.000 0.0348(7)
N1 0.111(8) 0.057(5) 0.043(4) -0.010(5) -0.009(5) 0.029(6)
N2 0.087(7) 0.063(5) 0.056(4) -0.016(4) -0.018(4) 0.040(6)
N3 0.098(8) 0.073(7) 0.083(6) -0.018(5) -0.026(5) 0.049(7)
N4 0.121(8) 0.083(7) 0.062(5) -0.011(5) -0.019(6) 0.061(7)
N5 0.064(6) 0.069(5) 0.075(4) -0.016(5) -0.020(5) 0.039(6)
C1 0.163(13) 0.108(8) 0.083(7) -0.001(6) -0.027(8) 0.078(9)
C2 0.163(13) 0.108(8) 0.083(7) -0.001(6) -0.027(8) 0.078(9)
C3 0.163(13) 0.108(8) 0.083(7) -0.001(6) -0.027(8) 0.078(9)
C6 0.163(13) 0.108(8) 0.083(7) -0.001(6) -0.027(8) 0.078(9)
C10 0.086(3) 0.081(3) 0.086(3) -0.002(2) -0.005(2) 0.045(3)
C11 0.086(3) 0.081(3) 0.086(3) -0.002(2) -0.005(2) 0.045(3)
C13 0.086(3) 0.081(3) 0.086(3) -0.002(2) -0.005(2) 0.045(3)
C14 0.086(3) 0.081(3) 0.086(3) -0.002(2) -0.005(2) 0.045(3)
C16 0.086(3) 0.081(3) 0.086(3) -0.002(2) -0.005(2) 0.045(3)
C17 0.086(3) 0.081(3) 0.086(3) -0.002(2) -0.005(2) 0.045(3)
C1' 0.163(13) 0.108(8) 0.083(7) -0.001(6) -0.027(8) 0.078(9)
C2' 0.163(13) 0.108(8) 0.083(7) -0.001(6) -0.027(8) 0.078(9)
C3' 0.163(13) 0.108(8) 0.083(7) -0.001(6) -0.027(8) 0.078(9)
C6' 0.163(13) 0.108(8) 0.083(7) -0.001(6) -0.027(8) 0.078(9)
C10' 0.086(3) 0.081(3) 0.086(3) -0.002(2) -0.005(2) 0.045(3)
C11' 0.086(3) 0.081(3) 0.086(3) -0.002(2) -0.005(2) 0.045(3)
C13' 0.086(3) 0.081(3) 0.086(3) -0.002(2) -0.005(2) 0.045(3)
C14' 0.086(3) 0.081(3) 0.086(3) -0.002(2) -0.005(2) 0.045(3)
C16' 0.086(3) 0.081(3) 0.086(3) -0.002(2) -0.005(2) 0.045(3)
C17' 0.086(3) 0.081(3) 0.086(3) -0.002(2) -0.005(2) 0.045(3)
C4 0.139(12) 0.102(10) 0.086(8) -0.028(7) -0.045(8) 0.066(9)
C5 0.103(10) 0.073(8) 0.065(6) -0.005(6) -0.006(7) 0.043(7)
C7 0.101(9) 0.057(6) 0.047(5) 0.000(5) -0.012(5) 0.051(7)
C8 0.082(9) 0.072(8) 0.063(6) -0.004(6) -0.025(6) 0.037(7)
C9 0.102(9) 0.060(7) 0.070(6) -0.014(5) -0.028(7) 0.041(7)
C12 0.128(11) 0.088(8) 0.063(6) -0.004(6) -0.017(6) 0.083(9)
C15 0.089(8) 0.073(7) 0.066(6) -0.002(6) -0.005(6) 0.050(7)
C18 0.132(12) 0.112(12) 0.122(10) -0.039(9) -0.045(9) 0.087(11)
C19 0.136(12) 0.115(11) 0.109(9) -0.052(8) -0.050(9) 0.085(10)

loop_
_atom_type_symbol
_atom_type_description
_atom_type_scat_dispersion_real
_atom_type_scat_dispersion_imag
_atom_type_scat_source
C C 0.0033 0.0016 'International Tables Vol C Tables 4.2.6.8 and 6.1.1.4'
H H 0.0000 0.0000 'International Tables Vol C Tables 4.2.6.8 and 6.1.1.4'
N N 0.0061 0.0033 'International Tables Vol C Tables 4.2.6.8 and 6.1.1.4'
O O 0.0106 0.0060 'International Tables Vol C Tables 4.2.6.8 and 6.1.1.4'
Fe Fe 0.3463 0.8444 'International Tables Vol C Tables 4.2.6.8 and 6.1.1.4'

loop_
_geom_angle_atom_site_label_1
_geom_angle_atom_site_label_2
_geom_angle_atom_site_label_3
_geom_angle
_geom_angle_site_symmetry_1
_geom_angle_site_symmetry_3
N2 Fe1 N2 162.0(5) 6_577 .
N2 Fe1 N5 95.5(3) 6_577 4_566
N2 Fe1 N5 97.5(3) . 4_566
N2 Fe1 N5 97.5(3) 6_577 2_565
N2 Fe1 N5 95.5(3) . 2_565
N5 Fe1 N5 88.2(5) 4_566 2_565
N2 Fe1 N1 74.4(3) 6_577 6_577
N2 Fe1 N1 92.1(3) . 6_577
N5 Fe1 N1 94.4(3) 4_566 6_577
N5 Fe1 N1 171.7(3) 2_565 6_577
N2 Fe1 N1 92.1(3) 6_577 .
N2 Fe1 N1 74.4(3) . .
N5 Fe1 N1 171.7(3) 4_566 .
N5 Fe1 N1 94.4(3) 2_565 .
N1 Fe1 N1 84.2(5) 6_577 .
C1 N1 C1' 7(6) . .
C1 N1 C5 121.6(18) . .
C1' N1 C5 115(3) . .
C1 N1 Fe1 122.1(17) . .
C1' N1 Fe1 128(3) . .
C5 N1 Fe1 116.0(7) . .
C7 N2 N3 107.6(8) . .
C7 N2 Fe1 117.2(6) . .
N3 N2 Fe1 135.2(7) . .
C8 N3 N2 104.6(9) . .
C8 N4 C7 103.4(10) . .
C18 N5 C17 115.1(12) . .
C18 N5 C17' 111.8(16) . .
C17 N5 C17' 28.4(16) . .
C18 N5 Fe1 122.3(8) . 3_454
C17 N5 Fe1 121.7(10) . 3_454
C17' N5 Fe1 122.6(12) . 3_454
N1 C1 C2 118(3) . .
N1 C1 H1A 120.9 . .
C2 C1 H1A 120.9 . .
C1 C2 C3 121(3) . .
C1 C2 H2A 119.3 . .
C3 C2 H2A 119.3 . .
C2 C3 C4 121(2) . .
C2 C3 H3A 119.7 . .
C4 C3 H3A 119.7 . .
C4 C6 H6A 109.5 . .
C4 C6 H6B 109.5 . .
C4 C6 H6C 109.5 . .
C11 C10 C9 119.5(17) . .
C11 C10 H10A 120.3 . .
C9 C10 H10A 120.3 . .
C12 C11 C10 121.8(17) . .
C12 C11 H11A 119.1 . .
C10 C11 H11A 119.1 . .
C12 C13 C14 120.1(17) . .
C12 C13 H13A 120.0 . .
C14 C13 H13A 120.0 . .
C9 C14 C13 122.8(17) . .
C9 C14 H14A 118.6 . .
C13 C14 H14A 118.6 . .
C15 C16 C17 115.1(17) . .
C15 C16 H16A 122.5 . .
C17 C16 H16A 122.5 . .
N5 C17 C16 112.6(19) . .
N5 C17 H17A 123.7 . .
C16 C17 H17A 123.7 . .
N1 C1' C2' 124(5) . .
N1 C1' H1'A 118.1 . .
C2' C1' H1'A 118.1 . .
C1' C2' C3' 122(4) . .
C1' C2' H2'A 119.0 . .
C3' C2' H2'A 119.0 . .
C2' C3' C4 114(3) . .
C2' C3' H3'A 123.2 . .
C4 C3' H3'A 123.2 . .
C4 C6' H6'A 109.5 . .
C4 C6' H6'B 109.5 . .
H6'A C6' H6'B 109.5 . .
C4 C6' H6'C 109.5 . .
H6'A C6' H6'C 109.5 . .
H6'B C6' H6'C 109.5 . .
C9 C10' C11' 120(3) . .
C9 C10' H10B 120.0 . .
C11' C10' H10B 120.0 . .
C12 C11' C10' 122(3) . .
C12 C11' H11B 118.8 . .
C10' C11' H11B 118.8 . .
C14' C13' C12 122(3) . .
C14' C13' H13B 118.8 . .
C12 C13' H13B 118.8 . .
C9 C14' C13' 117(3) . .
C9 C14' H14B 121.7 . .
C13' C14' H14B 121.7 . .
C15 C16' C17' 104(2) . .
C15 C16' H16B 128.2 . .
C17' C16' H16B 128.2 . .
N5 C17' C16' 113(2) . .
N5 C17' H17B 123.5 . .
C16' C17' H17B 123.5 . .
C3' C4 C3 28.6(18) . .
C3' C4 C5 119.4(16) . .
C3 C4 C5 113.5(15) . .
C3' C4 C6 114(2) . .
C3 C4 C6 125.6(17) . .
C5 C4 C6 120.7(14) . .
C3' C4 C6' 117(2) . .
C3 C4 C6' 114.0(18) . .
C5 C4 C6' 123.6(19) . .
C6 C4 C6' 26.2(16) . .
N1 C5 C4 122.7(11) . .
N1 C5 C7 112.0(11) . .
C4 C5 C7 125.3(11) . .
N2 C7 N4 111.0(8) . .
N2 C7 C5 119.6(10) . .
N4 C7 C5 129.4(10) . .
N4 C8 N3 113.4(10) . .
N4 C8 C9 124.3(11) . .
N3 C8 C9 122.2(10) . .
C14 C9 C14' 34.5(12) . .
C14 C9 C10' 103.6(17) . .
C14' C9 C10' 121.8(18) . .
C14 C9 C10 117.4(14) . .
C14' C9 C10 114.1(16) . .
C10' C9 C10 34.5(12) . .
C14 C9 C8 122.8(11) . .
C14' C9 C8 116.6(15) . .
C10' C9 C8 121.5(15) . .
C10 C9 C8 119.8(11) . .
C11' C12 C13 107.5(17) . .
C11' C12 C11 33.2(13) . .
C13 C12 C11 118.1(14) . .
C11' C12 C15 122.2(15) . .
C13 C12 C15 119.7(11) . .
C11 C12 C15 122.1(11) . .
C11' C12 C13' 116.1(18) . .
C13 C12 C13' 30.0(12) . .
C11 C12 C13' 108.4(16) . .
C15 C12 C13' 121.5(13) . .
C16 C15 C19 114.6(12) . .
C16 C15 C16' 29.3(13) . .
C19 C15 C16' 115.1(16) . .
C16 C15 C12 122.6(12) . .
C19 C15 C12 120.6(10) . .
C16' C15 C12 122.2(14) . .
N5 C18 C19 125.6(12) . .
N5 C18 H18A 117.2 . .
C19 C18 H18A 117.2 . .
C15 C19 C18 119.8(12) . .
C15 C19 H19A 120.1 . .
C18 C19 H19A 120.1 . .

loop_
_geom_bond_atom_site_label_1
_geom_bond_atom_site_label_2
_geom_bond_distance
_geom_bond_site_symmetry_2
Fe1 N2 2.096(8) 6_577
Fe1 N2 2.096(8) .
Fe1 N5 2.177(8) 4_566
Fe1 N5 2.177(8) 2_565
Fe1 N1 2.243(9) 6_577
Fe1 N1 2.243(9) .
N1 C1 1.340(17) .
N1 C1' 1.346(19) .
N1 C5 1.348(14) .
N2 C7 1.346(11) .
N2 N3 1.379(10) .
N3 C8 1.354(13) .
N4 C8 1.344(12) .
N4 C7 1.368(12) .
N5 C18 1.302(12) .
N5 C17 1.31(2) .
N5 C17' 1.34(3) .
N5 Fe1 2.177(8) 3_454
C1 C2 1.393(17) .
C1 H1A 0.9300 .
C2 C3 1.396(15) .
C2 H2A 0.9300 .
C3 C4 1.400(14) .
C3 H3A 0.9300 .
C6 C4 1.54(2) .
C6 H6A 0.9600 .
C6 H6B 0.9600 .
C6 H6C 0.9600 .
C10 C11 1.409(16) .
C10 C9 1.44(2) .
C10 H10A 0.9300 .
C11 C12 1.40(2) .
C11 H11A 0.9300 .
C13 C12 1.39(2) .
C13 C14 1.418(15) .
C13 H13A 0.9300 .
C14 C9 1.36(2) .
C14 H14A 0.9300 .
C16 C15 1.33(2) .
C16 C17 1.597(18) .
C16 H16A 0.9300 .
C17 H17A 0.9300 .
C1' C2' 1.396(17) .
C1' H1'A 0.9300 .
C2' C3' 1.397(17) .
C2' H2'A 0.9300 .
C3' C4 1.399(16) .
C3' H3'A 0.9300 .
C6' C4 1.54(2) .
C6' H6'A 0.9600 .
C6' H6'B 0.9600 .
C6' H6'C 0.9600 .
C10' C9 1.41(3) .
C10' C11' 1.421(17) .
C10' H10B 0.9300 .
C11' C12 1.35(3) .
C11' H11B 0.9300 .
C13' C14' 1.417(17) .
C13' C12 1.51(3) .
C13' H13B 0.9300 .
C14' C9 1.40(3) .
C14' H14B 0.9300 .
C16' C15 1.46(3) .
C16' C17' 1.60(2) .
C16' H16B 0.9300 .
C17' H17B 0.9300 .
C4 C5 1.451(17) .
C5 C7 1.452(15) .
C8 C9 1.468(13) .
C12 C15 1.485(14) .
C15 C19 1.342(15) .
C18 C19 1.420(15) .
C18 H18A 0.9300 .
C19 H19A 0.9300 .

loop_
_geom_torsion_atom_site_label_1
_geom_torsion_atom_site_label_2
_geom_torsion_atom_site_label_3
_geom_torsion_atom_site_label_4
_geom_torsion
_geom_torsion_site_symmetry_1
N2 Fe1 N1 C1 13(5) 6_577
N2 Fe1 N1 C1 -179(5) .
N5 Fe1 N1 C1 168(5) 4_566
N5 Fe1 N1 C1 -85(5) 2_565
N1 Fe1 N1 C1 87(5) 6_577
N2 Fe1 N1 C1' 8(7) 6_577
N2 Fe1 N1 C1' 176(7) .
N5 Fe1 N1 C1' 163(8) 4_566
N5 Fe1 N1 C1' -90(7) 2_565
N1 Fe1 N1 C1' 82(7) 6_577
N2 Fe1 N1 C5 -159.7(8) 6_577
N2 Fe1 N1 C5 8.2(8) .
N5 Fe1 N1 C5 -5(3) 4_566
N5 Fe1 N1 C5 102.6(8) 2_565
N1 Fe1 N1 C5 -85.6(8) 6_577
N2 Fe1 N2 C7 38.0(7) 6_577
N5 Fe1 N2 C7 173.5(7) 4_566
N5 Fe1 N2 C7 -97.7(8) 2_565
N1 Fe1 N2 C7 78.8(8) 6_577
N1 Fe1 N2 C7 -4.6(7) .
N2 Fe1 N2 N3 -140.6(10) 6_577
N5 Fe1 N2 N3 -5.2(10) 4_566
N5 Fe1 N2 N3 83.7(10) 2_565
N1 Fe1 N2 N3 -99.9(10) 6_577
N1 Fe1 N2 N3 176.7(10) .
C7 N2 N3 C8 -0.1(12) .
Fe1 N2 N3 C8 178.6(8) .
C1' N1 C1 C2 -33(64) .
C5 N1 C1 C2 -8(9) .
Fe1 N1 C1 C2 179(4) .
N1 C1 C2 C3 6(10) .
C1 C2 C3 C4 6(6) .
C9 C10 C11 C12 4(3) .
C12 C13 C14 C9 -4(3) .
C18 N5 C17 C16 36(2) .
C17' N5 C17 C16 -54(3) .
Fe1 N5 C17 C16 -154.9(13) 3_454
C15 C16 C17 N5 -49(3) .
C1 N1 C1' C2' 168(80) .
C5 N1 C1' C2' 12(13) .
Fe1 N1 C1' C2' -156(6) .
N1 C1' C2' C3' -9(14) .
C1' C2' C3' C4 -8(7) .
C9 C10' C11' C12 8(4) .
C12 C13' C14' C9 4(4) .
C18 N5 C17' C16' -48(3) .
C17 N5 C17' C16' 55(3) .
Fe1 N5 C17' C16' 152(2) 3_454
C15 C16' C17' N5 64(3) .
C2' C3' C4 C3 -66(2) .
C2' C3' C4 C5 20(3) .
C2' C3' C4 C6 174(2) .
C2' C3' C4 C6' -157(3) .
C2 C3 C4 C3' 94(3) .
C2 C3 C4 C5 -15(3) .
C2 C3 C4 C6 169(2) .
C2 C3 C4 C6' -164(3) .
C1 N1 C5 C4 -2(5) .
C1' N1 C5 C4 2(7) .
Fe1 N1 C5 C4 171.0(9) .
C1 N1 C5 C7 177(5) .
C1' N1 C5 C7 -179(6) .
Fe1 N1 C5 C7 -9.8(12) .
C3' C4 C5 N1 -18(2) .
C3 C4 C5 N1 13(2) .
C6 C4 C5 N1 -170.5(15) .
C6' C4 C5 N1 159(2) .
C3' C4 C5 C7 162.9(19) .
C3 C4 C5 C7 -165.7(15) .
C6 C4 C5 C7 10(2) .
C6' C4 C5 C7 -20(2) .
N3 N2 C7 N4 0.2(12) .
Fe1 N2 C7 N4 -178.8(7) .
N3 N2 C7 C5 -180.0(9) .
Fe1 N2 C7 C5 1.0(13) .
C8 N4 C7 N2 -0.2(11) .
C8 N4 C7 C5 180.0(11) .
N1 C5 C7 N2 6.1(14) .
C4 C5 C7 N2 -174.7(11) .
N1 C5 C7 N4 -174.2(10) .
C4 C5 C7 N4 5.0(19) .
C7 N4 C8 N3 0.1(12) .
C7 N4 C8 C9 -177.1(11) .
N2 N3 C8 N4 0.0(13) .
N2 N3 C8 C9 177.3(9) .
C13 C14 C9 C14' -87(3) .
C13 C14 C9 C10' 40(3) .
C13 C14 C9 C10 6(3) .
C13 C14 C9 C8 -177.6(17) .
C13' C14' C9 C14 69(3) .
C13' C14' C9 C10' 4(3) .
C13' C14' C9 C10 -34(3) .
C13' C14' C9 C8 179.3(19) .
C11' C10' C9 C14 -42(3) .
C11' C10' C9 C14' -10(4) .
C11' C10' C9 C10 77(3) .
C11' C10' C9 C8 175(2) .
C11 C10 C9 C14 -6(3) .
C11 C10 C9 C14' 32(3) .
C11 C10 C9 C10' -79(3) .
C11 C10 C9 C8 177.3(15) .
N4 C8 C9 C14 34(2) .
N3 C8 C9 C14 -143.5(17) .
N4 C8 C9 C14' -6(2) .
N3 C8 C9 C14' 177.2(17) .
N4 C8 C9 C10' 169.7(17) .
N3 C8 C9 C10' -7(2) .
N4 C8 C9 C10 -150.1(15) .
N3 C8 C9 C10 32.9(19) .
C10' C11' C12 C13 31(3) .
C10' C11' C12 C11 -84(3) .
C10' C11' C12 C15 175(2) .
C10' C11' C12 C13' 0(4) .
C14 C13 C12 C11' -33(3) .
C14 C13 C12 C11 1(3) .
C14 C13 C12 C15 -178.6(16) .
C14 C13 C12 C13' 79(3) .
C10 C11 C12 C11' 77(3) .
C10 C11 C12 C13 -2(3) .
C10 C11 C12 C15 178.2(16) .
C10 C11 C12 C13' -33(2) .
C14' C13' C12 C11' -6(3) .
C14' C13' C12 C13 -85(3) .
C14' C13' C12 C11 29(3) .
C14' C13' C12 C15 179(2) .
C17 C16 C15 C19 36(3) .
C17 C16 C15 C16' -62(3) .
C17 C16 C15 C12 -160.6(16) .
C17' C16' C15 C16 51(3) .
C17' C16' C15 C19 -45(3) .
C17' C16' C15 C12 151.3(17) .
C11' C12 C15 C16 32(2) .
C13 C12 C15 C16 172.0(19) .
C11 C12 C15 C16 -8(2) .
C13' C12 C15 C16 -153.1(18) .
C11' C12 C15 C19 -166(2) .
C13 C12 C15 C19 -26(2) .
C11 C12 C15 C19 154.5(16) .
C13' C12 C15 C19 9(2) .
C11' C12 C15 C16' -3(3) .
C13 C12 C15 C16' 137(2) .
C11 C12 C15 C16' -43(2) .
C13' C12 C15 C16' 172.1(19) .
C17 N5 C18 C19 -16(2) .
C17' N5 C18 C19 15(2) .
Fe1 N5 C18 C19 175.1(11) 3_454
C16 C15 C19 C18 -15(2) .
C16' C15 C19 C18 18(2) .
C12 C15 C19 C18 -178.4(11) .
N5 C18 C19 C15 2(2) .

loop_
_platon_squeeze_void_nr
_platon_squeeze_void_average_x
_platon_squeeze_void_average_y
_platon_squeeze_void_average_z
_platon_squeeze_void_volume
_platon_squeeze_void_count_electrons
_platon_squeeze_void_content
1 0.615 0.230 0.667 89 10 ' '
2 0.615 0.385 0.333 89 10 ' '
3 0.769 0.385 0.000 90 10 ' '
